data_7245100
loop_
_publ_author_name
'Wzgarda-Raj, Kinga'
'Rybarczyk-Pirek, Agnieszka'
'Wojtulewski, S\/lawomir'
'Palusiak, Marcin'

_publ_section_title
;
 &#x000D; Novel melamine -- salicylic salt solvates and co-crystals; an
 analysis of the energetic parameters of the intermolecular hydrogen bonds
 stabilizing the crystal structure&#x000D;
;
_journal_name_full CrystEngComm
_journal_paper_doi 10.1039/D2CE00684G
_journal_year 2022
_chemical_formula_moiety 'C7 H5 O3, C3 H7 N6, 0.5(C2 H6 O)'
_chemical_formula_sum 'C11 H15 N6 O3.5'
_chemical_formula_weight 287.29
_space_group_crystal_system monoclinic
_space_group_IT_number 14
_space_group_name_Hall '-P 2yn'
_space_group_name_H-M_alt 'P 1 21/n 1'
_atom_sites_solution_hydrogens mixed
_audit_creation_method SHELXL-2018/3
_audit_update_record
;
2022-06-23 deposited with the CCDC.	2022-06-25 downloaded from the CCDC.
;
_cell_angle_alpha 90
_cell_angle_beta 101.6800(10)
_cell_angle_gamma 90
_cell_formula_units_Z 8
_cell_length_a 14.8757(2)
_cell_length_b 9.57340(10)
_cell_length_c 18.7224(2)
_cell_measurement_reflns_used 14929
_cell_measurement_temperature 100
_cell_measurement_theta_max 76.2950
_cell_measurement_theta_min 3.4430
_cell_volume 2611.07(5)
_computing_structure_refinement 'SHELXL-2018/3 (Sheldrick, 2018)'
_diffrn_ambient_temperature 100
_diffrn_detector_area_resol_mean 10.4052
_diffrn_measured_fraction_theta_full 1.000
_diffrn_measured_fraction_theta_max 1.000
_diffrn_measurement_device_type 'SuperNova, Dual, Cu at zero, Atlas'
_diffrn_radiation_type CuK\a
_diffrn_radiation_wavelength 1.54184
_diffrn_reflns_av_R_equivalents 0.0357
_diffrn_reflns_av_unetI/netI 0.0176
_diffrn_reflns_Laue_measured_fraction_full 1.000
_diffrn_reflns_Laue_measured_fraction_max 1.000
_diffrn_reflns_limit_h_max 17
_diffrn_reflns_limit_h_min -17
_diffrn_reflns_limit_k_max 11
_diffrn_reflns_limit_k_min -11
_diffrn_reflns_limit_l_max 22
_diffrn_reflns_limit_l_min -22
_diffrn_reflns_number 31470
_diffrn_reflns_point_group_measured_fraction_full 1.000
_diffrn_reflns_point_group_measured_fraction_max 1.000
_diffrn_reflns_theta_full 67.684
_diffrn_reflns_theta_max 68.489
_diffrn_reflns_theta_min 3.472
_diffrn_source 'micro-focus sealed X-ray tube'
_exptl_absorpt_coefficient_mu 0.950
_exptl_absorpt_correction_T_max 1.00000
_exptl_absorpt_correction_T_min 0.80117
_exptl_absorpt_correction_type multi-scan
_exptl_absorpt_process_details
;
CrysAlisPro 1.171.38.46 (Rigaku Oxford Diffraction, 2015)
Empirical absorption correction using spherical harmonics,
 implemented in SCALE3 ABSPACK scaling algorithm.
;
_exptl_crystal_colour colorless
_exptl_crystal_density_diffrn 1.462
_exptl_crystal_description plate
_exptl_crystal_F_000 1208
_exptl_crystal_size_max 0.288
_exptl_crystal_size_mid 0.155
_exptl_crystal_size_min 0.048
_refine_diff_density_max 0.219
_refine_diff_density_min -0.325
_refine_diff_density_rms 0.052
_refine_ls_extinction_method none
_refine_ls_goodness_of_fit_ref 1.065
_refine_ls_hydrogen_treatment mixed
_refine_ls_matrix_type full
_refine_ls_number_parameters 439
_refine_ls_number_reflns 4806
_refine_ls_number_restraints 0
_refine_ls_restrained_S_all 1.065
_refine_ls_R_factor_all 0.0435
_refine_ls_R_factor_gt 0.0395
_refine_ls_shift/su_max 0.000
_refine_ls_shift/su_mean 0.000
_refine_ls_structure_factor_coef Fsqd
_refine_ls_weighting_details 'w=1/[\s^2^(Fo^2^)+(0.0683P)^2^+0.8060P] where P=(Fo^2^+2Fc^2^)/3'
_refine_ls_weighting_scheme calc
_refine_ls_wR_factor_gt 0.1039
_refine_ls_wR_factor_ref 0.1081
_reflns_Friedel_coverage 0.000
_reflns_number_gt 4323
_reflns_number_total 4806
_reflns_threshold_expression 'I > 2\s(I)'
_cod_data_source_file d2ce00684g1.cif
_cod_data_source_block structure_II
_cod_depositor_comments
;

2024-09-02
Z value and formula fixed to values more according to usual
chemical conventions.                 miguel
;
_cod_original_formula_sum 'C22 H30 N12 O7'
_cod_original_formula_weight 574.58
_cod_original_formula_moiety '2(C7 H5 O3), 2(C3 H7 N6), C2 H6 O'
_cod_original_formula_units_Z 4
_cod_original_sg_symbol_H-M 'P 21/n'
_cod_database_code 7245100
_shelx_shelxl_version_number 2018/3
_shelx_space_group_comment
;
The symmetry employed for this shelxl refinement is uniquely defined
by the following loop, which should always be used as a source of
symmetry information in preference to the above space-group names.
They are only intended as comments.
;

loop_
_space_group_symop_operation_xyz
'x, y, z'
'-x+1/2, y+1/2, -z+1/2'
'-x, -y, -z'
'x-1/2, -y-1/2, z-1/2'

loop_
_atom_site_label
_atom_site_type_symbol
_atom_site_fract_x
_atom_site_fract_y
_atom_site_fract_z
_atom_site_U_iso_or_equiv
_atom_site_adp_type
_atom_site_occupancy
_atom_site_site_symmetry_order
_atom_site_calc_flag
_atom_site_refinement_flags_posn
_atom_site_refinement_flags_adp
_atom_site_refinement_flags_occupancy
_atom_site_disorder_assembly
_atom_site_disorder_group
O27A O 0.98176(6) 0.59878(9) 0.78724(4) 0.0161(2) Uani 1 1 d . . . . .
O12A O 0.93738(6) 0.47718(10) 0.66445(5) 0.0173(2) Uani 1 1 d . . . . .
O12B O 0.73847(6) -0.00312(9) 0.29816(5) 0.0176(2) Uani 1 1 d . . . . .
O17A O 0.93317(6) 0.51507(10) 0.88388(5) 0.0194(2) Uani 1 1 d . . . . .
O27B O 0.83127(6) -0.05108(10) 0.42280(5) 0.0230(2) Uani 1 1 d . . . . .
O17B O 0.81241(8) 0.07569(11) 0.51868(5) 0.0296(3) Uani 1 1 d . . . . .
N3A N 0.25457(7) 0.38521(11) 0.59455(5) 0.0145(2) Uani 1 1 d . . . . .
N5B N 0.06604(7) 0.64984(11) 0.53977(5) 0.0144(2) Uani 1 1 d . . . . .
N1A N 0.37789(7) 0.22816(11) 0.61035(6) 0.0147(2) Uani 1 1 d . . . . .
N1B N -0.03821(7) 0.83623(11) 0.53232(6) 0.0165(2) Uani 1 1 d . . . . .
N3B N 0.04146(7) 0.76819(11) 0.64848(5) 0.0152(2) Uani 1 1 d . . . . .
N5A N 0.29637(7) 0.27287(11) 0.49058(5) 0.0166(2) Uani 1 1 d . . . . .
N4B N 0.14800(7) 0.59504(11) 0.65318(6) 0.0169(2) Uani 1 1 d . . . . .
N4A N 0.17891(8) 0.43049(12) 0.47840(6) 0.0182(2) Uani 1 1 d . . . . .
N2A N 0.33944(8) 0.33886(11) 0.70914(6) 0.0159(2) Uani 1 1 d . . . . .
N6B N -0.02258(8) 0.71753(12) 0.42934(6) 0.0183(2) Uani 1 1 d . . . . .
N2B N -0.06744(8) 0.94318(12) 0.63506(6) 0.0222(3) Uani 1 1 d . . . . .
N6A N 0.41745(8) 0.11736(13) 0.51306(6) 0.0221(3) Uani 1 1 d . . . . .
C4B C 0.08405(8) 0.67406(13) 0.61304(6) 0.0140(2) Uani 1 1 d . . . . .
C4A C 0.24532(8) 0.35991(13) 0.52201(6) 0.0148(2) Uani 1 1 d . . . . .
C6B C 0.00324(8) 0.73269(13) 0.50111(7) 0.0144(2) Uani 1 1 d . . . . .
C2A C 0.32330(8) 0.31884(12) 0.63773(6) 0.0136(2) Uani 1 1 d . . . . .
C12B C 0.69673(8) 0.10243(13) 0.32824(7) 0.0149(2) Uani 1 1 d . . . . .
C17A C 0.93384(8) 0.51349(13) 0.81744(6) 0.0141(2) Uani 1 1 d . . . . .
C11A C 0.87576(8) 0.40922(12) 0.76924(6) 0.0144(3) Uani 1 1 d . . . . .
C11B C 0.71994(8) 0.13005(13) 0.40324(7) 0.0156(3) Uani 1 1 d . . . . .
C2B C -0.02071(9) 0.84867(13) 0.60653(7) 0.0158(3) Uani 1 1 d . . . . .
C12A C 0.88167(8) 0.39329(13) 0.69581(7) 0.0146(2) Uani 1 1 d . . . . .
C6A C 0.36286(9) 0.20610(13) 0.53638(6) 0.0154(2) Uani 1 1 d . . . . .
C16A C 0.81477(9) 0.32372(13) 0.79724(7) 0.0178(3) Uani 1 1 d . . . . .
H16A H 0.809100 0.334469 0.845503 0.021 Uiso 1 1 calc R U . . .
C13A C 0.83050(9) 0.29071(14) 0.65256(7) 0.0183(3) Uani 1 1 d . . . . .
H13A H 0.835545 0.279585 0.604178 0.022 Uiso 1 1 calc R U . . .
C17B C 0.79247(9) 0.04706(13) 0.45267(7) 0.0190(3) Uani 1 1 d . . . . .
C13B C 0.63134(9) 0.18418(14) 0.28286(7) 0.0197(3) Uani 1 1 d . . . . .
H13B H 0.616526 0.166158 0.233049 0.024 Uiso 1 1 calc R U . . .
C15A C 0.76279(9) 0.22348(14) 0.75424(7) 0.0214(3) Uani 1 1 d . . . . .
H15A H 0.721835 0.168350 0.773291 0.026 Uiso 1 1 calc R U . . .
C14A C 0.77213(9) 0.20557(13) 0.68221(7) 0.0206(3) Uani 1 1 d . . . . .
H14A H 0.738930 0.135924 0.653806 0.025 Uiso 1 1 calc R U . . .
C16B C 0.67539(10) 0.23915(15) 0.43149(7) 0.0223(3) Uani 1 1 d . . . . .
H16B H 0.689756 0.257974 0.481236 0.027 Uiso 1 1 calc R U . . .
C14B C 0.58862(9) 0.29205(15) 0.31212(8) 0.0244(3) Uani 1 1 d . . . . .
H14B H 0.545104 0.346592 0.281814 0.029 Uiso 1 1 calc R U . . .
C15B C 0.61023(10) 0.31950(15) 0.38644(8) 0.0260(3) Uani 1 1 d . . . . .
H15B H 0.580947 0.391755 0.405877 0.031 Uiso 1 1 calc R U . . .
O22 O 0.54910(7) 0.40039(10) 0.70801(5) 0.0213(2) Uani 1 1 d . . . . .
C22 C 0.60145(9) 0.46431(14) 0.66023(7) 0.0216(3) Uani 1 1 d . . . . .
H22A H 0.666315 0.452996 0.680844 0.026 Uiso 1 1 calc R U . . .
H22B H 0.588287 0.563613 0.657177 0.026 Uiso 1 1 calc R U . . .
C21 C 0.58100(10) 0.40302(15) 0.58441(7) 0.0258(3) Uani 1 1 d . . . . .
H21A H 0.618458 0.448071 0.555099 0.039 Uiso 1 1 calc R U . . .
H21B H 0.517395 0.417252 0.562908 0.039 Uiso 1 1 calc R U . . .
H21C H 0.594124 0.304761 0.587001 0.039 Uiso 1 1 calc R U . . .
H22 H 0.5572(14) 0.304(3) 0.7080(11) 0.050(6) Uiso 1 1 d . . . . .
H12A H 0.9647(13) 0.538(2) 0.7032(11) 0.040(5) Uiso 1 1 d . . . . .
H12B H 0.7804(17) -0.041(3) 0.3402(14) 0.063(7) Uiso 1 1 d . . . . .
H1A H 0.4236(13) 0.1841(19) 0.6429(10) 0.028(4) Uiso 1 1 d . . . . .
H1B H -0.0858(14) 0.890(2) 0.5025(11) 0.041(5) Uiso 1 1 d . . . . .
H2AA H 0.3031(12) 0.4024(19) 0.7283(9) 0.023(4) Uiso 1 1 d . . . . .
H6BA H 0.0021(14) 0.649(2) 0.4064(11) 0.039(5) Uiso 1 1 d . . . . .
H4BA H 0.1814(12) 0.5355(19) 0.6314(9) 0.025(4) Uiso 1 1 d . . . . .
H4BB H 0.1635(12) 0.6085(19) 0.7031(10) 0.027(4) Uiso 1 1 d . . . . .
H4AA H 0.1482(12) 0.4936(19) 0.4968(9) 0.023(4) Uiso 1 1 d . . . . .
H4AB H 0.1722(11) 0.4229(19) 0.4309(10) 0.025(4) Uiso 1 1 d . . . . .
H6BB H -0.0651(13) 0.770(2) 0.4077(10) 0.030(5) Uiso 1 1 d . . . . .
H2AB H 0.3884(13) 0.3091(19) 0.7368(10) 0.026(4) Uiso 1 1 d . . . . .
H2BA H -0.0592(13) 0.944(2) 0.6829(11) 0.036(5) Uiso 1 1 d . . . . .
H6AA H 0.4642(13) 0.080(2) 0.5449(10) 0.034(5) Uiso 1 1 d . . . . .
H6AB H 0.4102(13) 0.097(2) 0.4666(12) 0.041(5) Uiso 1 1 d . . . . .
H2BB H -0.1110(14) 0.993(2) 0.6058(11) 0.042(5) Uiso 1 1 d . . . . .

loop_
_atom_site_aniso_label
_atom_site_aniso_U_11
_atom_site_aniso_U_22
_atom_site_aniso_U_33
_atom_site_aniso_U_23
_atom_site_aniso_U_13
_atom_site_aniso_U_12
O27A 0.0191(4) 0.0151(4) 0.0137(4) -0.0001(3) 0.0022(3) -0.0046(3)
O12A 0.0192(4) 0.0193(5) 0.0130(4) -0.0016(3) 0.0021(3) -0.0042(3)
O12B 0.0224(5) 0.0154(4) 0.0146(4) -0.0010(3) 0.0026(3) 0.0015(3)
O17A 0.0242(5) 0.0217(5) 0.0116(4) -0.0003(3) 0.0018(3) -0.0067(4)
O27B 0.0228(5) 0.0199(5) 0.0242(5) 0.0038(4) -0.0003(4) 0.0055(4)
O17B 0.0409(6) 0.0256(5) 0.0163(5) -0.0002(4) -0.0087(4) 0.0020(4)
N3A 0.0158(5) 0.0142(5) 0.0128(5) 0.0003(4) 0.0014(4) 0.0020(4)
N5B 0.0157(5) 0.0144(5) 0.0124(5) 0.0006(4) 0.0007(4) 0.0014(4)
N1A 0.0159(5) 0.0153(5) 0.0121(5) 0.0006(4) 0.0011(4) 0.0033(4)
N1B 0.0190(5) 0.0164(5) 0.0129(5) 0.0012(4) 0.0004(4) 0.0041(4)
N3B 0.0176(5) 0.0132(5) 0.0143(5) -0.0002(4) 0.0016(4) 0.0011(4)
N5A 0.0185(5) 0.0172(5) 0.0131(5) 0.0003(4) 0.0011(4) 0.0031(4)
N4B 0.0192(5) 0.0176(5) 0.0127(5) 0.0003(4) 0.0003(4) 0.0056(4)
N4A 0.0203(5) 0.0202(6) 0.0127(5) 0.0007(4) 0.0002(4) 0.0070(4)
N2A 0.0177(5) 0.0171(5) 0.0120(5) 0.0004(4) 0.0006(4) 0.0041(4)
N6B 0.0199(5) 0.0213(6) 0.0121(5) 0.0009(4) -0.0005(4) 0.0061(4)
N2B 0.0285(6) 0.0210(6) 0.0164(6) 0.0000(4) 0.0028(5) 0.0103(5)
N6A 0.0249(6) 0.0262(6) 0.0136(5) -0.0028(4) -0.0001(4) 0.0116(5)
C4B 0.0142(6) 0.0124(6) 0.0151(6) 0.0012(4) 0.0020(4) -0.0025(4)
C4A 0.0157(6) 0.0132(6) 0.0147(6) 0.0011(4) 0.0015(5) -0.0022(4)
C6B 0.0144(6) 0.0135(6) 0.0154(5) 0.0010(4) 0.0035(4) -0.0011(4)
C2A 0.0148(6) 0.0112(5) 0.0147(5) 0.0012(4) 0.0024(4) -0.0017(4)
C12B 0.0159(6) 0.0121(6) 0.0166(6) 0.0003(4) 0.0030(5) -0.0020(4)
C17A 0.0147(6) 0.0121(6) 0.0147(5) 0.0017(4) 0.0005(4) 0.0011(4)
C11A 0.0148(6) 0.0115(6) 0.0152(6) 0.0004(4) -0.0008(5) 0.0018(4)
C11B 0.0169(6) 0.0136(6) 0.0150(6) 0.0007(5) 0.0004(5) -0.0014(5)
C2B 0.0187(6) 0.0124(6) 0.0156(6) 0.0006(4) 0.0018(5) -0.0007(4)
C12A 0.0125(6) 0.0137(6) 0.0167(6) 0.0011(4) 0.0009(4) 0.0025(4)
C6A 0.0177(6) 0.0155(6) 0.0123(5) 0.0002(4) 0.0014(5) 0.0005(5)
C16A 0.0191(6) 0.0162(6) 0.0169(6) 0.0019(5) 0.0010(5) -0.0002(5)
C13A 0.0183(6) 0.0173(6) 0.0177(6) -0.0036(5) -0.0003(5) 0.0022(5)
C17B 0.0207(6) 0.0149(6) 0.0193(6) 0.0025(5) -0.0011(5) -0.0028(5)
C13B 0.0217(6) 0.0191(6) 0.0157(6) 0.0021(5) -0.0024(5) -0.0011(5)
C15A 0.0195(6) 0.0174(6) 0.0258(7) 0.0036(5) 0.0011(5) -0.0039(5)
C14A 0.0190(6) 0.0138(6) 0.0259(7) -0.0044(5) -0.0029(5) -0.0009(5)
C16B 0.0266(7) 0.0206(7) 0.0189(6) -0.0043(5) 0.0028(5) 0.0011(5)
C14B 0.0207(7) 0.0195(7) 0.0298(7) 0.0040(5) -0.0023(5) 0.0041(5)
C15B 0.0258(7) 0.0198(7) 0.0317(7) -0.0047(6) 0.0042(6) 0.0069(5)
O22 0.0257(5) 0.0177(5) 0.0217(5) -0.0003(4) 0.0073(4) 0.0000(4)
C22 0.0210(6) 0.0175(6) 0.0261(7) 0.0009(5) 0.0044(5) -0.0004(5)
C21 0.0294(7) 0.0257(7) 0.0235(7) 0.0020(5) 0.0080(6) 0.0010(6)

loop_
_atom_type_symbol
_atom_type_description
_atom_type_scat_dispersion_real
_atom_type_scat_dispersion_imag
_atom_type_scat_source
C C 0.0181 0.0091 'International Tables Vol C Tables 4.2.6.8 and 6.1.1.4'
H H 0.0000 0.0000 'International Tables Vol C Tables 4.2.6.8 and 6.1.1.4'
N N 0.0311 0.0180 'International Tables Vol C Tables 4.2.6.8 and 6.1.1.4'
O O 0.0492 0.0322 'International Tables Vol C Tables 4.2.6.8 and 6.1.1.4'

loop_
_geom_angle_atom_site_label_1
_geom_angle_atom_site_label_2
_geom_angle_atom_site_label_3
_geom_angle
_geom_angle_site_symmetry_1
_geom_angle_site_symmetry_3
_geom_angle_publ_flag
C12A O12A H12A 103.6(12) . . ?
C12B O12B H12B 102.5(15) . . ?
C2A N3A C4A 115.61(10) . . ?
C6B N5B C4B 114.93(10) . . ?
C2A N1A C6A 119.41(10) . . ?
C2A N1A H1A 117.5(11) . . ?
C6A N1A H1A 123.1(11) . . ?
C6B N1B C2B 119.40(11) . . ?
C6B N1B H1B 119.3(12) . . ?
C2B N1B H1B 120.7(12) . . ?
C2B N3B C4B 115.81(10) . . ?
C6A N5A C4A 115.33(10) . . ?
C4B N4B H4BA 120.1(11) . . ?
C4B N4B H4BB 119.8(11) . . ?
H4BA N4B H4BB 119.7(15) . . ?
C4A N4A H4AA 119.5(11) . . ?
C4A N4A H4AB 119.9(11) . . ?
H4AA N4A H4AB 119.9(16) . . ?
C2A N2A H2AA 118.8(10) . . ?
C2A N2A H2AB 121.5(12) . . ?
H2AA N2A H2AB 118.4(15) . . ?
C6B N6B H6BA 120.0(12) . . ?
C6B N6B H6BB 117.1(13) . . ?
H6BA N6B H6BB 122.8(17) . . ?
C2B N2B H2BA 116.3(13) . . ?
C2B N2B H2BB 119.5(13) . . ?
H2BA N2B H2BB 123.5(18) . . ?
C6A N6A H6AA 119.3(12) . . ?
C6A N6A H6AB 120.9(13) . . ?
H6AA N6A H6AB 119.7(18) . . ?
N4B C4B N3B 117.20(11) . . ?
N4B C4B N5B 116.50(11) . . ?
N3B C4B N5B 126.28(11) . . ?
N4A C4A N5A 117.53(11) . . ?
N4A C4A N3A 115.77(11) . . ?
N5A C4A N3A 126.70(11) . . ?
N5B C6B N6B 121.01(11) . . ?
N5B C6B N1B 122.20(11) . . ?
N6B C6B N1B 116.79(11) . . ?
N2A C2A N3A 120.32(11) . . ?
N2A C2A N1A 118.28(11) . . ?
N3A C2A N1A 121.40(11) . . ?
O12B C12B C13B 118.88(11) . . ?
O12B C12B C11B 120.82(11) . . ?
C13B C12B C11B 120.29(12) . . ?
O17A C17A O27A 123.21(11) . . ?
O17A C17A C11A 119.31(11) . . ?
O27A C17A C11A 117.48(10) . . ?
C16A C11A C12A 118.49(11) . . ?
C16A C11A C17A 120.18(11) . . ?
C12A C11A C17A 121.33(11) . . ?
C16B C11B C12B 118.74(11) . . ?
C16B C11B C17B 119.98(11) . . ?
C12B C11B C17B 121.27(11) . . ?
N2B C2B N3B 121.24(11) . . ?
N2B C2B N1B 117.68(11) . . ?
N3B C2B N1B 121.08(11) . . ?
O12A C12A C13A 118.04(11) . . ?
O12A C12A C11A 121.32(11) . . ?
C13A C12A C11A 120.64(11) . . ?
N6A C6A N5A 121.71(11) . . ?
N6A C6A N1A 116.77(11) . . ?
N5A C6A N1A 121.51(11) . . ?
C15A C16A C11A 121.04(12) . . ?
C15A C16A H16A 119.5 . . ?
C11A C16A H16A 119.5 . . ?
C14A C13A C12A 119.56(12) . . ?
C14A C13A H13A 120.2 . . ?
C12A C13A H13A 120.2 . . ?
O17B C17B O27B 123.73(12) . . ?
O17B C17B C11B 119.63(12) . . ?
O27B C17B C11B 116.63(11) . . ?
C14B C13B C12B 119.84(12) . . ?
C14B C13B H13B 120.1 . . ?
C12B C13B H13B 120.1 . . ?
C16A C15A C14A 119.65(12) . . ?
C16A C15A H15A 120.2 . . ?
C14A C15A H15A 120.2 . . ?
C13A C14A C15A 120.55(12) . . ?
C13A C14A H14A 119.7 . . ?
C15A C14A H14A 119.7 . . ?
C15B C16B C11B 120.84(12) . . ?
C15B C16B H16B 119.6 . . ?
C11B C16B H16B 119.6 . . ?
C13B C14B C15B 120.45(12) . . ?
C13B C14B H14B 119.8 . . ?
C15B C14B H14B 119.8 . . ?
C16B C15B C14B 119.84(13) . . ?
C16B C15B H15B 120.1 . . ?
C14B C15B H15B 120.1 . . ?
C22 O22 H22 109.5(13) . . ?
O22 C22 C21 112.88(11) . . ?
O22 C22 H22A 109.0 . . ?
C21 C22 H22A 109.0 . . ?
O22 C22 H22B 109.0 . . ?
C21 C22 H22B 109.0 . . ?
H22A C22 H22B 107.8 . . ?
C22 C21 H21A 109.5 . . ?
C22 C21 H21B 109.5 . . ?
H21A C21 H21B 109.5 . . ?
C22 C21 H21C 109.5 . . ?
H21A C21 H21C 109.5 . . ?
H21B C21 H21C 109.5 . . ?

loop_
_geom_bond_atom_site_label_1
_geom_bond_atom_site_label_2
_geom_bond_distance
_geom_bond_site_symmetry_2
_geom_bond_publ_flag
O27A C17A 1.2875(15) . ?
O12A C12A 1.3687(15) . ?
O12A H12A 0.96(2) . ?
O12B C12B 1.3658(15) . ?
O12B H12B 0.97(3) . ?
O17A C17A 1.2461(15) . ?
O27B C17B 1.2882(17) . ?
O17B C17B 1.2417(16) . ?
N3A C2A 1.3296(16) . ?
N3A C4A 1.3589(15) . ?
N5B C6B 1.3236(16) . ?
N5B C4B 1.3633(15) . ?
N1A C2A 1.3580(16) . ?
N1A C6A 1.3738(15) . ?
N1A H1A 0.919(19) . ?
N1B C6B 1.3602(16) . ?
N1B C2B 1.3660(16) . ?
N1B H1B 0.96(2) . ?
N3B C2B 1.3311(16) . ?
N3B C4B 1.3504(16) . ?
N5A C6A 1.3337(16) . ?
N5A C4A 1.3409(16) . ?
N4B C4B 1.3239(16) . ?
N4B H4BA 0.906(19) . ?
N4B H4BB 0.925(18) . ?
N4A C4A 1.3314(17) . ?
N4A H4AA 0.870(19) . ?
N4A H4AB 0.878(18) . ?
N2A C2A 1.3236(16) . ?
N2A H2AA 0.932(18) . ?
N2A H2AB 0.853(19) . ?
N6B C6B 1.3286(16) . ?
N6B H6BA 0.90(2) . ?
N6B H6BB 0.84(2) . ?
N2B C2B 1.3181(17) . ?
N2B H2BA 0.88(2) . ?
N2B H2BB 0.90(2) . ?
N6A C6A 1.3098(17) . ?
N6A H6AA 0.89(2) . ?
N6A H6AB 0.88(2) . ?
C12B C13B 1.3949(18) . ?
C12B C11B 1.4015(17) . ?
C17A C11A 1.4971(16) . ?
C11A C16A 1.4003(18) . ?
C11A C12A 1.4036(17) . ?
C11B C16B 1.3971(18) . ?
C11B C17B 1.4992(17) . ?
C12A C13A 1.3965(18) . ?
C16A C15A 1.3838(18) . ?
C16A H16A 0.9300 . ?
C13A C14A 1.3861(19) . ?
C13A H13A 0.9300 . ?
C13B C14B 1.383(2) . ?
C13B H13B 0.9300 . ?
C15A C14A 1.394(2) . ?
C15A H15A 0.9300 . ?
C14A H14A 0.9300 . ?
C16B C15B 1.383(2) . ?
C16B H16B 0.9300 . ?
C14B C15B 1.388(2) . ?
C14B H14B 0.9300 . ?
C15B H15B 0.9300 . ?
O22 C22 1.4364(16) . ?
O22 H22 0.93(2) . ?
C22 C21 1.5089(19) . ?
C22 H22A 0.9700 . ?
C22 H22B 0.9700 . ?
C21 H21A 0.9600 . ?
C21 H21B 0.9600 . ?
C21 H21C 0.9600 . ?

loop_
_geom_hbond_atom_site_label_D
_geom_hbond_atom_site_label_H
_geom_hbond_atom_site_label_A
_geom_hbond_distance_DH
_geom_hbond_distance_HA
_geom_hbond_distance_DA
_geom_hbond_angle_DHA
_geom_hbond_site_symmetry_A
_geom_hbond_publ_flag
C13A H13A O17B 0.93 2.50 3.2123(16) 133.2 . yes
O22 H22 O27A 0.93(2) 2.06(2) 2.9279(13) 155.5(18) 2_646 yes

loop_
_geom_torsion_atom_site_label_1
_geom_torsion_atom_site_label_2
_geom_torsion_atom_site_label_3
_geom_torsion_atom_site_label_4
_geom_torsion
_geom_torsion_site_symmetry_1
_geom_torsion_site_symmetry_2
_geom_torsion_site_symmetry_3
_geom_torsion_site_symmetry_4
_geom_torsion_publ_flag
C2B N3B C4B N4B 178.25(11) . . . . ?
C2B N3B C4B N5B -3.49(18) . . . . ?
C6B N5B C4B N4B -178.56(11) . . . . ?
C6B N5B C4B N3B 3.16(18) . . . . ?
C6A N5A C4A N4A 179.05(11) . . . . ?
C6A N5A C4A N3A -0.36(18) . . . . ?
C2A N3A C4A N4A -177.39(11) . . . . ?
C2A N3A C4A N5A 2.03(18) . . . . ?
C4B N5B C6B N6B -178.08(11) . . . . ?
C4B N5B C6B N1B 1.58(17) . . . . ?
C2B N1B C6B N5B -5.62(18) . . . . ?
C2B N1B C6B N6B 174.05(11) . . . . ?
C4A N3A C2A N2A 178.46(11) . . . . ?
C4A N3A C2A N1A -2.30(17) . . . . ?
C6A N1A C2A N2A -179.66(11) . . . . ?
C6A N1A C2A N3A 1.09(18) . . . . ?
O17A C17A C11A C16A 6.14(17) . . . . ?
O27A C17A C11A C16A -173.18(11) . . . . ?
O17A C17A C11A C12A -173.03(11) . . . . ?
O27A C17A C11A C12A 7.65(17) . . . . ?
O12B C12B C11B C16B 179.97(11) . . . . ?
C13B C12B C11B C16B 0.97(18) . . . . ?
O12B C12B C11B C17B 1.28(18) . . . . ?
C13B C12B C11B C17B -177.72(11) . . . . ?
C4B N3B C2B N2B 179.19(11) . . . . ?
C4B N3B C2B N1B -0.89(17) . . . . ?
C6B N1B C2B N2B -174.85(11) . . . . ?
C6B N1B C2B N3B 5.23(18) . . . . ?
C16A C11A C12A O12A 177.51(11) . . . . ?
C17A C11A C12A O12A -3.30(17) . . . . ?
C16A C11A C12A C13A -2.49(17) . . . . ?
C17A C11A C12A C13A 176.70(11) . . . . ?
C4A N5A C6A N6A 179.56(12) . . . . ?
C4A N5A C6A N1A -1.04(18) . . . . ?
C2A N1A C6A N6A -179.86(11) . . . . ?
C2A N1A C6A N5A 0.71(18) . . . . ?
C12A C11A C16A C15A 1.41(18) . . . . ?
C17A C11A C16A C15A -177.79(11) . . . . ?
O12A C12A C13A C14A -178.85(11) . . . . ?
C11A C12A C13A C14A 1.15(18) . . . . ?
C16B C11B C17B O17B 0.17(19) . . . . ?
C12B C11B C17B O17B 178.85(12) . . . . ?
C16B C11B C17B O27B -179.35(12) . . . . ?
C12B C11B C17B O27B -0.68(18) . . . . ?
O12B C12B C13B C14B -179.65(11) . . . . ?
C11B C12B C13B C14B -0.62(19) . . . . ?
C11A C16A C15A C14A 1.0(2) . . . . ?
C12A C13A C14A C15A 1.31(19) . . . . ?
C16A C15A C14A C13A -2.4(2) . . . . ?
C12B C11B C16B C15B -0.6(2) . . . . ?
C17B C11B C16B C15B 178.11(12) . . . . ?
C12B C13B C14B C15B -0.1(2) . . . . ?
C11B C16B C15B C14B -0.1(2) . . . . ?
C13B C14B C15B C16B 0.5(2) . . . . ?
